data_4348069
loop_
_publ_author_name
'Hawes, Chris S.'
'Hamilton, Sophie E.'
'Hicks, Jamie'
'Knowles, Gregory P.'
'Chaffee, Alan L.'
'Turner, David R.'
'Batten, Stuart R.'

_publ_section_title
;
 Coordination Chemistry and Structural Dynamics of a Long and Flexible
 Piperazine-Derived Ligand.
;
_journal_issue 13
_journal_name_full 'Inorganic chemistry'
_journal_page_first 6692
_journal_page_last 6702
_journal_paper_doi 10.1021/acs.inorgchem.6b00933
_journal_volume 55
_journal_year 2016
_chemical_formula_moiety 'C28 H36 Ag2 N6, 2(B F4), 2(H2 O)'
_chemical_formula_sum 'C28 H40 Ag2 B2 F8 N6 O2'
_chemical_formula_weight 882.02
_space_group_crystal_system monoclinic
_space_group_IT_number 9
_space_group_name_Hall 'C -2yc'
_space_group_name_H-M_alt 'C 1 c 1'
_atom_sites_solution_hydrogens geom
_atom_sites_solution_primary iterative
_audit_creation_date 2015-06-13
_audit_creation_method
;
Olex2 1.2
(compiled 2015.01.26 svn.r3150 for OlexSys, GUI svn.r4998)
;
_cell_angle_alpha 90
_cell_angle_beta 93.89(6)
_cell_angle_gamma 90
_cell_formula_units_Z 4
_cell_length_a 9.733(10)
_cell_length_b 22.323(7)
_cell_length_c 15.631(7)
_cell_measurement_reflns_used 6483
_cell_measurement_temperature 100(2)
_cell_measurement_theta_max 25.954
_cell_measurement_theta_min 1.825
_cell_volume 3388(4)
_computing_cell_refinement 'XDS (Kabsch, 1993)'
_computing_data_collection 'BluIce (McPhillips, 2002)'
_computing_data_reduction 'XDS (Kabsch, 1993)'
_computing_molecular_graphics 'Olex2 (Dolomanov et al., 2009)'
_computing_publication_material 'Olex2 (Dolomanov et al., 2009)'
_computing_structure_refinement 'SHELXL-97 (Sheldrick, 1997)'
_computing_structure_solution 'SHELXS-97 (Sheldrick, 1997)'
_diffrn_ambient_temperature 100
_diffrn_measured_fraction_theta_full 0.989
_diffrn_measured_fraction_theta_max 0.989
_diffrn_measurement_device_type 'ADSC Quantum 210r'
_diffrn_measurement_method 'Phi Scan'
_diffrn_radiation_monochromator 'Silicon Double Crystal'
_diffrn_radiation_type Synchrotron
_diffrn_radiation_wavelength 0.7108
_diffrn_reflns_av_R_equivalents 0.0791
_diffrn_reflns_av_unetI/netI 0.0966
_diffrn_reflns_Laue_measured_fraction_full 0.989
_diffrn_reflns_Laue_measured_fraction_max 0.989
_diffrn_reflns_limit_h_max 11
_diffrn_reflns_limit_h_min -11
_diffrn_reflns_limit_k_max 27
_diffrn_reflns_limit_k_min -27
_diffrn_reflns_limit_l_max 19
_diffrn_reflns_limit_l_min -19
_diffrn_reflns_number 14275
_diffrn_reflns_point_group_measured_fraction_full 0.983
_diffrn_reflns_point_group_measured_fraction_max 0.983
_diffrn_reflns_theta_full 25.954
_diffrn_reflns_theta_max 25.954
_diffrn_reflns_theta_min 1.825
_diffrn_source 'Australian Synchrotron'
_diffrn_standards_number 0
_exptl_absorpt_coefficient_mu 1.237
_exptl_absorpt_correction_type multi-scan
_exptl_absorpt_process_details 'XScale within XDS'
_exptl_crystal_colour colourless
_exptl_crystal_density_diffrn 1.729
_exptl_crystal_density_method 'not measured'
_exptl_crystal_description rod
_exptl_crystal_F_000 1768
_exptl_crystal_size_max 0.08
_exptl_crystal_size_mid 0.02
_exptl_crystal_size_min 0.02
_refine_diff_density_max 1.650
_refine_diff_density_min -0.775
_refine_diff_density_rms 0.159
_refine_ls_abs_structure_details
;
 Flack x determined using 1704 quotients [(I+)-(I-)]/[(I+)+(I-)]
 (Parsons, Flack and Wagner, Acta Cryst. B69 (2013) 249-259).
;
_refine_ls_abs_structure_Flack 0.53(5)
_refine_ls_extinction_method none
_refine_ls_goodness_of_fit_ref 1.045
_refine_ls_hydrogen_treatment constr
_refine_ls_matrix_type full
_refine_ls_number_parameters 442
_refine_ls_number_reflns 6483
_refine_ls_number_restraints 24
_refine_ls_restrained_S_all 1.053
_refine_ls_R_factor_all 0.1079
_refine_ls_R_factor_gt 0.0790
_refine_ls_shift/su_max 0.001
_refine_ls_shift/su_mean 0.000
_refine_ls_structure_factor_coef Fsqd
_refine_ls_weighting_details 'w=1/[\s^2^(Fo^2^)+(0.1390P)^2^+3.7040P] where P=(Fo^2^+2Fc^2^)/3'
_refine_ls_weighting_scheme calc
_refine_ls_wR_factor_gt 0.2078
_refine_ls_wR_factor_ref 0.2310
_reflns_Friedel_coverage 0.983
_reflns_Friedel_fraction_full 0.976
_reflns_Friedel_fraction_max 0.976
_reflns_number_gt 4657
_reflns_number_total 6483
_reflns_threshold_expression 'I > 2\s(I)'
_cod_data_source_file ic6b00933_si_002.cif
_cod_data_source_block 5
_cod_depositor_comments
;
The following automatic conversions were performed:

data item '_exptl_absorpt_correction_type' value 'Multi-Scan' was
changed to 'multi-scan' in accordance with the
/home/saulius/struct/COD-crude-data/automatic-downloads/DataCite-retrospective/ACS/depositions/lib/dictionaries/cif_core.dic
dictionary named 'cif_core.dic' version 2.4.2 last updated on
2011-04-26.

Automatic conversion script
Id: cif_fix_values 6909 2019-04-08 15:41:33Z antanas 
;
_cod_database_code 4348069
_shelx_space_group_comment
;
The symmetry employed for this shelxl refinement is uniquely defined
by the following loop, which should always be used as a source of
symmetry information in preference to the above space-group names.
They are only intended as comments.
;
_olex2_refinement_description
;
1. Fixed Uiso
 At 1.2 times of:
  All C(H) groups, All C(H,H) groups
2. Rigid bond restraints
 B42, F43, F44, F45, F46
 with sigma for 1-2 distances of 0.01 and sigma for 1-3 distances of 0.01
3. Uiso/Uaniso restraints and constraints
Uanis(F44) \\sim Ueq, Uanis(F46) \\sim Ueq: with sigma of 0.01 and sigma for
terminal atoms of 0.02
4. Others
 Fixed Sof: O49(0.6667) O48(0.6667) O47(0.6667)
5.a Secondary CH2 refined with riding coordinates:
 C9(H9A,H9B), C11(H11A,H11B), C12(H12A,H12B), C14(H14A,H14B), C15(H15A,H15B),
 C16(H16A,H16B), C23(H23A,H23B), C25(H25A,H25B), C26(H26A,H26B), C28(H28A,H28B),
  C29(H29A,H29B), C30(H30A,H30B)
5.b Aromatic/amide H refined with riding coordinates:
 C4(H4), C5(H5), C7(H7), C8(H8), C18(H18), C19(H19), C21(H21), C22(H22),
 C32(H32), C33(H33), C35(H35), C36(H36)
;
_shelx_shelxl_version_number 2014/7
_olex2_submission_special_instructions 'No special instructions were received'

loop_
_space_group_symop_operation_xyz
'x, y, z'
'x, -y, z+1/2'
'x+1/2, y+1/2, z'
'x+1/2, -y+1/2, z+1/2'

loop_
_atom_site_label
_atom_site_type_symbol
_atom_site_fract_x
_atom_site_fract_y
_atom_site_fract_z
_atom_site_U_iso_or_equiv
_atom_site_adp_type
_atom_site_occupancy
_atom_site_site_symmetry_order
_atom_site_calc_flag
_atom_site_refinement_flags_posn
_atom_site_refinement_flags_adp
_atom_site_refinement_flags_occupancy
Ag1 Ag 0.81176(19) 0.25249(8) 0.07738(13) 0.0765(6) Uani 1 1 d . . .
Ag2 Ag 0.61360(11) 0.45604(6) 0.33182(9) 0.0531(4) Uani 1 1 d . . .
N3 N 0.617(2) 0.2794(9) 0.1132(11) 0.064(4) Uani 1 1 d . . .
C4 C 0.562(3) 0.2523(10) 0.1807(18) 0.077(7) Uani 1 1 d . . .
H4 H 0.6127 0.2208 0.2091 0.093 Uiso 1 1 calc R . .
C5 C 0.434(3) 0.2690(10) 0.2104(15) 0.069(6) Uani 1 1 d . . .
H5 H 0.4005 0.2488 0.2582 0.083 Uiso 1 1 calc R . .
C6 C 0.358(2) 0.3140(9) 0.1709(13) 0.061(5) Uani 1 1 d . . .
C7 C 0.416(2) 0.3414(10) 0.1000(14) 0.066(5) Uani 1 1 d . . .
H7 H 0.3690 0.3732 0.0703 0.079 Uiso 1 1 calc R . .
C8 C 0.541(3) 0.3225(10) 0.0738(15) 0.070(6) Uani 1 1 d . . .
H8 H 0.5760 0.3410 0.0249 0.084 Uiso 1 1 calc R . .
C9 C 0.228(2) 0.3370(11) 0.2023(14) 0.075(6) Uani 1 1 d . . .
H9A H 0.1761 0.3033 0.2257 0.090 Uiso 1 1 calc R . .
H9B H 0.1711 0.3545 0.1537 0.090 Uiso 1 1 calc R . .
N10 N 0.2546(19) 0.3845(9) 0.2718(13) 0.071(5) Uani 1 1 d . . .
C11 C 0.309(2) 0.4406(11) 0.2364(14) 0.066(5) Uani 1 1 d . . .
H11A H 0.4025 0.4333 0.2166 0.079 Uiso 1 1 calc R . .
H11B H 0.2489 0.4541 0.1867 0.079 Uiso 1 1 calc R . .
C12 C 0.3167(19) 0.4875(10) 0.3034(14) 0.063(5) Uani 1 1 d . . .
H12A H 0.2233 0.4957 0.3219 0.076 Uiso 1 1 calc R . .
H12B H 0.3533 0.5250 0.2800 0.076 Uiso 1 1 calc R . .
N13 N 0.4131(19) 0.4662(9) 0.3825(14) 0.055(5) Uani 1 1 d . . .
C14 C 0.357(2) 0.4118(9) 0.4131(13) 0.056(5) Uani 1 1 d . . .
H14A H 0.2642 0.4200 0.4331 0.067 Uiso 1 1 calc R . .
H14B H 0.4157 0.3972 0.4628 0.067 Uiso 1 1 calc R . .
C15 C 0.345(2) 0.3635(9) 0.3460(12) 0.060(5) Uani 1 1 d . . .
H15A H 0.4371 0.3537 0.3271 0.071 Uiso 1 1 calc R . .
H15B H 0.3055 0.3269 0.3703 0.071 Uiso 1 1 calc R . .
C16 C 0.416(2) 0.5158(10) 0.4444(16) 0.067(6) Uani 1 1 d . . .
H16A H 0.3248 0.5193 0.4682 0.081 Uiso 1 1 calc R . .
H16B H 0.4345 0.5537 0.4142 0.081 Uiso 1 1 calc R . .
C17 C 0.526(2) 0.5070(9) 0.5177(15) 0.060(5) Uani 1 1 d . . .
C18 C 0.655(3) 0.5324(11) 0.5062(19) 0.073(7) Uani 1 1 d . . .
H18 H 0.6714 0.5530 0.4547 0.088 Uiso 1 1 calc R . .
C19 C 0.757(3) 0.5268(11) 0.5716(17) 0.070(6) Uani 1 1 d . . .
H19 H 0.8459 0.5421 0.5630 0.084 Uiso 1 1 calc R . .
C20 C 0.735(2) 0.4999(8) 0.6485(14) 0.057(5) Uani 1 1 d . . .
C21 C 0.608(3) 0.4729(10) 0.6564(13) 0.062(5) Uani 1 1 d . . .
H21 H 0.5931 0.4517 0.7076 0.074 Uiso 1 1 calc R . .
C22 C 0.504(3) 0.4755(10) 0.5935(15) 0.068(6) Uani 1 1 d . . .
H22 H 0.4179 0.4564 0.6008 0.081 Uiso 1 1 calc R . .
C23 C 0.845(2) 0.5007(10) 0.7208(14) 0.065(5) Uani 1 1 d . . .
H23A H 0.9355 0.5076 0.6969 0.078 Uiso 1 1 calc R . .
H23B H 0.8486 0.4610 0.7491 0.078 Uiso 1 1 calc R . .
N24 N 0.823(2) 0.5483(8) 0.7874(16) 0.062(6) Uani 1 1 d . . .
C25 C 0.842(2) 0.6087(10) 0.7488(16) 0.069(6) Uani 1 1 d . . .
H25A H 0.9363 0.6116 0.7292 0.083 Uiso 1 1 calc R . .
H25B H 0.7763 0.6135 0.6981 0.083 Uiso 1 1 calc R . .
C26 C 0.821(2) 0.6572(11) 0.8098(14) 0.068(5) Uani 1 1 d . . .
H26A H 0.7245 0.6562 0.8267 0.082 Uiso 1 1 calc R . .
H26B H 0.8363 0.6963 0.7822 0.082 Uiso 1 1 calc R . .
N27 N 0.916(2) 0.6509(9) 0.8863(12) 0.070(5) Uani 1 1 d . . .
C28 C 0.895(2) 0.5906(12) 0.9225(15) 0.073(6) Uani 1 1 d . . .
H28A H 0.7999 0.5874 0.9408 0.088 Uiso 1 1 calc R . .
H28B H 0.9591 0.5851 0.9739 0.088 Uiso 1 1 calc R . .
C29 C 0.919(2) 0.5424(11) 0.8595(17) 0.075(6) Uani 1 1 d . . .
H29A H 1.0137 0.5454 0.8409 0.090 Uiso 1 1 calc R . .
H29B H 0.9080 0.5028 0.8866 0.090 Uiso 1 1 calc R . .
C30 C 0.913(2) 0.7003(10) 0.9436(16) 0.073(6) Uani 1 1 d . . .
H30A H 0.9418 0.7366 0.9132 0.088 Uiso 1 1 calc R . .
H30B H 0.9818 0.6932 0.9920 0.088 Uiso 1 1 calc R . .
C31 C 0.775(2) 0.7132(10) 0.9802(14) 0.070(6) Uani 1 1 d . . .
C32 C 0.690(3) 0.7553(10) 0.9419(16) 0.071(6) Uani 1 1 d . . .
H32 H 0.7219 0.7780 0.8957 0.085 Uiso 1 1 calc R . .
C33 C 0.559(3) 0.7662(11) 0.9682(16) 0.070(5) Uani 1 1 d . . .
H33 H 0.5013 0.7954 0.9400 0.085 Uiso 1 1 calc R . .
N34 N 0.514(2) 0.7333(10) 1.0366(14) 0.073(5) Uani 1 1 d . . .
C35 C 0.597(3) 0.6967(10) 1.0757(15) 0.070(6) Uani 1 1 d . . .
H35 H 0.5680 0.6769 1.1252 0.084 Uiso 1 1 calc R . .
C36 C 0.729(3) 0.6840(10) 1.0494(14) 0.073(6) Uani 1 1 d . . .
H36 H 0.7855 0.6552 1.0795 0.087 Uiso 1 1 calc R . .
B42 B 0.693(5) 0.6609(16) 0.344(3) 0.103(7) Uani 1 1 d . U .
F43 F 0.5836(19) 0.6234(10) 0.3407(17) 0.154(9) Uani 1 1 d . U .
F44 F 0.631(4) 0.7115(12) 0.307(3) 0.214(11) Uani 1 1 d . U .
F45 F 0.768(4) 0.6551(13) 0.2760(16) 0.172(10) Uani 1 1 d . U .
F46 F 0.765(3) 0.6604(17) 0.4213(16) 0.180(9) Uani 1 1 d . U .
B37 B 0.136(3) 0.4072(14) 0.6269(18) 0.069(7) Uani 1 1 d . . .
F38 F 0.1918(14) 0.3658(6) 0.5721(9) 0.082(4) Uani 1 1 d . . .
F39 F 0.0039(13) 0.3891(6) 0.6394(9) 0.078(3) Uani 1 1 d . . .
F40 F 0.214(2) 0.4073(8) 0.7047(12) 0.107(5) Uani 1 1 d . . .
F41 F 0.1390(16) 0.4628(6) 0.5896(11) 0.088(4) Uani 1 1 d . . .
O49 O 0.374(3) 0.3045(10) 0.7402(15) 0.075(6) Uani 0.6667 1 d . . P
O48 O 1.103(3) 0.5813(15) 0.5270(19) 0.093(8) Uani 0.6667 1 d . . P
O47 O 1.052(3) 0.6140(11) 0.3498(16) 0.084(7) Uani 0.6667 1 d . . P

loop_
_atom_site_aniso_label
_atom_site_aniso_U_11
_atom_site_aniso_U_22
_atom_site_aniso_U_33
_atom_site_aniso_U_23
_atom_site_aniso_U_13
_atom_site_aniso_U_12
Ag1 0.0717(10) 0.0695(10) 0.0894(11) -0.0187(8) 0.0141(9) 0.0076(9)
Ag2 0.0470(6) 0.0550(7) 0.0578(6) 0.0014(7) 0.0071(5) 0.0017(7)
N3 0.068(12) 0.064(12) 0.061(10) -0.009(9) 0.005(8) 0.005(9)
C4 0.096(19) 0.052(12) 0.083(16) 0.003(11) -0.005(14) -0.001(11)
C5 0.081(16) 0.057(12) 0.073(14) -0.016(10) 0.026(11) -0.006(11)
C6 0.064(12) 0.057(10) 0.063(11) 0.002(9) 0.005(9) -0.018(9)
C7 0.061(12) 0.060(11) 0.076(13) -0.012(10) -0.005(10) 0.004(11)
C8 0.080(15) 0.063(12) 0.066(13) 0.007(10) 0.004(11) -0.011(11)
C9 0.066(13) 0.091(16) 0.068(12) 0.004(12) 0.002(10) -0.030(13)
N10 0.054(10) 0.074(11) 0.086(12) 0.005(10) 0.013(9) 0.001(9)
C11 0.046(11) 0.083(14) 0.069(12) -0.004(11) -0.001(9) 0.010(10)
C12 0.033(9) 0.073(14) 0.084(15) 0.009(11) 0.005(9) 0.005(9)
N13 0.034(9) 0.076(11) 0.056(10) 0.000(9) 0.012(8) -0.001(8)
C14 0.054(11) 0.056(10) 0.060(11) -0.004(9) 0.018(9) -0.009(9)
C15 0.059(12) 0.059(11) 0.062(11) 0.015(9) 0.011(9) -0.011(9)
C16 0.057(12) 0.064(12) 0.083(15) 0.007(11) 0.025(10) 0.004(10)
C17 0.060(12) 0.052(10) 0.071(13) -0.003(9) 0.023(10) 0.007(9)
C18 0.082(17) 0.059(12) 0.082(16) -0.018(11) 0.030(13) -0.011(11)
C19 0.062(12) 0.075(13) 0.075(14) -0.021(12) 0.021(11) 0.006(11)
C20 0.054(11) 0.048(9) 0.071(13) -0.007(9) 0.026(9) 0.003(8)
C21 0.081(16) 0.059(11) 0.047(11) 0.000(9) 0.015(10) 0.010(11)
C22 0.079(15) 0.058(11) 0.069(14) -0.010(10) 0.031(12) -0.010(11)
C23 0.062(13) 0.065(12) 0.069(12) 0.000(10) 0.018(10) 0.011(10)
N24 0.052(11) 0.070(12) 0.064(12) 0.002(8) 0.002(9) -0.003(8)
C25 0.064(13) 0.056(11) 0.089(15) -0.007(11) 0.009(11) -0.010(10)
C26 0.062(13) 0.076(14) 0.066(12) -0.004(11) 0.005(9) -0.018(11)
N27 0.068(11) 0.073(11) 0.070(11) -0.002(9) 0.002(9) 0.013(9)
C28 0.048(12) 0.098(17) 0.071(13) -0.013(12) -0.006(10) 0.008(11)
C29 0.050(11) 0.081(15) 0.092(17) -0.008(12) -0.004(11) 0.006(10)
C30 0.060(13) 0.074(13) 0.085(15) 0.001(12) -0.006(11) -0.022(11)
C31 0.073(14) 0.066(12) 0.067(13) -0.017(11) -0.019(10) 0.006(11)
C32 0.073(15) 0.063(12) 0.077(13) -0.015(11) 0.004(11) -0.010(11)
C33 0.067(14) 0.070(13) 0.073(13) -0.002(11) -0.004(11) 0.006(11)
N34 0.080(14) 0.062(10) 0.078(13) -0.010(10) 0.014(11) 0.000(10)
C35 0.080(15) 0.062(12) 0.068(13) 0.007(11) 0.000(11) 0.008(12)
C36 0.094(18) 0.058(11) 0.065(13) 0.003(10) -0.001(11) 0.007(11)
B42 0.13(2) 0.077(15) 0.111(16) -0.016(15) 0.043(12) -0.036(13)
F43 0.092(13) 0.166(16) 0.20(2) 0.102(17) -0.043(12) -0.050(12)
F44 0.25(2) 0.115(12) 0.29(2) 0.060(16) 0.080(18) 0.003(14)
F45 0.22(3) 0.17(2) 0.135(13) -0.058(16) 0.089(17) -0.066(16)
F46 0.141(15) 0.27(2) 0.132(11) -0.048(14) 0.019(10) -0.090(15)
B37 0.060(15) 0.076(16) 0.070(16) 0.010(13) -0.003(12) 0.002(12)
F38 0.075(8) 0.076(7) 0.099(9) 0.011(7) 0.029(7) 0.012(6)
F39 0.070(8) 0.072(7) 0.095(8) -0.017(6) 0.023(7) -0.019(6)
F40 0.112(13) 0.098(11) 0.106(11) -0.015(9) -0.015(9) -0.009(9)
F41 0.075(9) 0.080(9) 0.111(11) 0.009(8) 0.011(8) -0.018(7)
O49 0.072(14) 0.073(14) 0.080(14) -0.013(11) 0.015(11) -0.025(12)
O48 0.081(19) 0.11(2) 0.089(18) 0.001(16) 0.014(14) -0.006(16)
O47 0.091(17) 0.076(14) 0.087(17) -0.008(12) 0.017(13) -0.004(13)

loop_
_atom_type_symbol
_atom_type_description
_atom_type_scat_dispersion_real
_atom_type_scat_dispersion_imag
_atom_type_scat_source
C C 0.0033 0.0016 'International Tables Vol C Tables 4.2.6.8 and 6.1.1.4'
H H 0.0000 0.0000 'International Tables Vol C Tables 4.2.6.8 and 6.1.1.4'
Ag Ag -0.8740 1.0960 'International Tables Vol C Tables 4.2.6.8 and 6.1.1.4'
B B 0.0013 0.0007 'International Tables Vol C Tables 4.2.6.8 and 6.1.1.4'
F F 0.0171 0.0103 'International Tables Vol C Tables 4.2.6.8 and 6.1.1.4'
N N 0.0061 0.0033 'International Tables Vol C Tables 4.2.6.8 and 6.1.1.4'
O O 0.0106 0.0060 'International Tables Vol C Tables 4.2.6.8 and 6.1.1.4'

loop_
_geom_angle_atom_site_label_1
_geom_angle_atom_site_label_2
_geom_angle_atom_site_label_3
_geom_angle
_geom_angle_site_symmetry_3
N3 Ag1 N34 174.7(9) 3_544
N13 Ag2 N24 175.4(9) 2_564
C4 N3 Ag1 119.1(17) .
C8 N3 Ag1 124.0(16) .
C8 N3 C4 117(2) .
N3 C4 H4 118.7 .
N3 C4 C5 123(2) .
C5 C4 H4 118.7 .
C4 C5 H5 119.7 .
C6 C5 C4 121(2) .
C6 C5 H5 119.7 .
C5 C6 C7 116(2) .
C5 C6 C9 123.7(19) .
C7 C6 C9 121(2) .
C6 C7 H7 119.6 .
C8 C7 C6 121(2) .
C8 C7 H7 119.6 .
N3 C8 C7 123(2) .
N3 C8 H8 118.3 .
C7 C8 H8 118.3 .
C6 C9 H9A 109.3 .
C6 C9 H9B 109.3 .
C6 C9 N10 111.8(17) .
H9A C9 H9B 107.9 .
N10 C9 H9A 109.3 .
N10 C9 H9B 109.3 .
C11 N10 C9 111.6(17) .
C15 N10 C9 113.5(18) .
C15 N10 C11 110.5(17) .
N10 C11 H11A 109.8 .
N10 C11 H11B 109.8 .
H11A C11 H11B 108.2 .
C12 C11 N10 109.5(18) .
C12 C11 H11A 109.8 .
C12 C11 H11B 109.8 .
C11 C12 H12A 109.7 .
C11 C12 H12B 109.7 .
C11 C12 N13 109.8(17) .
H12A C12 H12B 108.2 .
N13 C12 H12A 109.7 .
N13 C12 H12B 109.7 .
C12 N13 Ag2 104.3(12) .
C14 N13 Ag2 114.2(14) .
C14 N13 C12 107.3(17) .
C14 N13 C16 114.4(18) .
C16 N13 Ag2 109.9(14) .
C16 N13 C12 105.8(17) .
N13 C14 H14A 109.0 .
N13 C14 H14B 109.0 .
N13 C14 C15 112.9(16) .
H14A C14 H14B 107.8 .
C15 C14 H14A 109.0 .
C15 C14 H14B 109.0 .
N10 C15 C14 109.4(17) .
N10 C15 H15A 109.8 .
N10 C15 H15B 109.8 .
C14 C15 H15A 109.8 .
C14 C15 H15B 109.8 .
H15A C15 H15B 108.2 .
N13 C16 H16A 109.1 .
N13 C16 H16B 109.1 .
N13 C16 C17 112.3(18) .
H16A C16 H16B 107.9 .
C17 C16 H16A 109.1 .
C17 C16 H16B 109.1 .
C18 C17 C16 116(2) .
C18 C17 C22 120(2) .
C22 C17 C16 124(2) .
C17 C18 H18 120.9 .
C19 C18 C17 118(3) .
C19 C18 H18 120.9 .
C18 C19 H19 118.7 .
C20 C19 C18 123(2) .
C20 C19 H19 118.7 .
C19 C20 C21 117(2) .
C19 C20 C23 120(2) .
C21 C20 C23 122.1(19) .
C20 C21 H21 118.6 .
C22 C21 C20 123(2) .
C22 C21 H21 118.6 .
C17 C22 H22 120.8 .
C21 C22 C17 118(2) .
C21 C22 H22 120.8 .
C20 C23 H23A 108.9 .
C20 C23 H23B 108.9 .
C20 C23 N24 113.2(17) .
H23A C23 H23B 107.8 .
N24 C23 H23A 108.9 .
N24 C23 H23B 108.9 .
C23 N24 Ag2 111.6(15) 2_565
C25 N24 Ag2 108.2(14) 2_565
C25 N24 C23 109(2) .
C29 N24 Ag2 108.6(17) 2_565
C29 N24 C23 111.2(19) .
C29 N24 C25 107.9(19) .
N24 C25 H25A 109.2 .
N24 C25 H25B 109.2 .
H25A C25 H25B 107.9 .
C26 C25 N24 112(2) .
C26 C25 H25A 109.2 .
C26 C25 H25B 109.2 .
C25 C26 H26A 109.5 .
C25 C26 H26B 109.5 .
C25 C26 N27 111(2) .
H26A C26 H26B 108.1 .
N27 C26 H26A 109.5 .
N27 C26 H26B 109.5 .
C26 N27 C28 107.8(18) .
C30 N27 C26 113.6(19) .
C30 N27 C28 117.2(18) .
N27 C28 H28A 109.2 .
N27 C28 H28B 109.2 .
N27 C28 C29 112(2) .
H28A C28 H28B 107.9 .
C29 C28 H28A 109.2 .
C29 C28 H28B 109.2 .
N24 C29 C28 109.6(19) .
N24 C29 H29A 109.8 .
N24 C29 H29B 109.8 .
C28 C29 H29A 109.8 .
C28 C29 H29B 109.8 .
H29A C29 H29B 108.2 .
N27 C30 H30A 108.3 .
N27 C30 H30B 108.3 .
N27 C30 C31 115.9(17) .
H30A C30 H30B 107.4 .
C31 C30 H30A 108.3 .
C31 C30 H30B 108.3 .
C32 C31 C30 119(2) .
C32 C31 C36 117(2) .
C36 C31 C30 124(2) .
C31 C32 H32 118.9 .
C31 C32 C33 122(2) .
C33 C32 H32 118.9 .
C32 C33 H33 120.6 .
C32 C33 N34 119(2) .
N34 C33 H33 120.6 .
C33 N34 Ag1 117.9(17) 3_456
C35 N34 Ag1 123.3(17) 3_456
C35 N34 C33 119(2) .
N34 C35 H35 118.2 .
N34 C35 C36 124(2) .
C36 C35 H35 118.2 .
C31 C36 C35 119(2) .
C31 C36 H36 120.3 .
C35 C36 H36 120.3 .
F43 B42 F44 100(4) .
F43 B42 F46 112(3) .
F45 B42 F43 113(3) .
F45 B42 F44 90(3) .
F45 B42 F46 116(4) .
F46 B42 F44 124(4) .
F39 B37 F38 107(2) .
F39 B37 F40 110(2) .
F40 B37 F38 109(2) .
F41 B37 F38 109(2) .
F41 B37 F39 112(2) .
F41 B37 F40 110(2) .

loop_
_geom_bond_atom_site_label_1
_geom_bond_atom_site_label_2
_geom_bond_distance
_geom_bond_site_symmetry_2
Ag1 N3 2.105(19) .
Ag1 N34 2.15(2) 3_544
Ag2 N13 2.167(18) .
Ag2 N24 2.19(2) 2_564
N3 C4 1.35(3) .
N3 C8 1.33(3) .
C4 H4 0.9500 .
C4 C5 1.41(4) .
C5 H5 0.9500 .
C5 C6 1.37(3) .
C6 C7 1.42(3) .
C6 C9 1.48(3) .
C7 H7 0.9500 .
C7 C8 1.38(3) .
C8 H8 0.9500 .
C9 H9A 0.9900 .
C9 H9B 0.9900 .
C9 N10 1.53(3) .
N10 C11 1.48(3) .
N10 C15 1.48(3) .
C11 H11A 0.9900 .
C11 H11B 0.9900 .
C11 C12 1.48(3) .
C12 H12A 0.9900 .
C12 H12B 0.9900 .
C12 N13 1.57(3) .
N13 C14 1.43(3) .
N13 C16 1.47(3) .
C14 H14A 0.9900 .
C14 H14B 0.9900 .
C14 C15 1.50(3) .
C15 H15A 0.9900 .
C15 H15B 0.9900 .
C16 H16A 0.9900 .
C16 H16B 0.9900 .
C16 C17 1.53(4) .
C17 C18 1.40(3) .
C17 C22 1.41(3) .
C18 H18 0.9500 .
C18 C19 1.38(4) .
C19 H19 0.9500 .
C19 C20 1.37(3) .
C20 C21 1.39(3) .
C20 C23 1.51(3) .
C21 H21 0.9500 .
C21 C22 1.37(4) .
C22 H22 0.9500 .
C23 H23A 0.9900 .
C23 H23B 0.9900 .
C23 N24 1.51(3) .
N24 Ag2 2.19(2) 2_565
N24 C25 1.50(3) .
N24 C29 1.42(3) .
C25 H25A 0.9900 .
C25 H25B 0.9900 .
C25 C26 1.47(3) .
C26 H26A 0.9900 .
C26 H26B 0.9900 .
C26 N27 1.47(3) .
N27 C28 1.48(3) .
N27 C30 1.42(3) .
C28 H28A 0.9900 .
C28 H28B 0.9900 .
C28 C29 1.49(3) .
C29 H29A 0.9900 .
C29 H29B 0.9900 .
C30 H30A 0.9900 .
C30 H30B 0.9900 .
C30 C31 1.52(3) .
C31 C32 1.36(3) .
C31 C36 1.37(3) .
C32 H32 0.9500 .
C32 C33 1.39(4) .
C33 H33 0.9500 .
C33 N34 1.39(3) .
N34 Ag1 2.15(2) 3_456
N34 C35 1.28(3) .
C35 H35 0.9500 .
C35 C36 1.40(4) .
C36 H36 0.9500 .
B42 F43 1.36(4) .
B42 F44 1.39(5) .
B42 F45 1.33(4) .
B42 F46 1.36(5) .
B37 F38 1.39(3) .
B37 F39 1.38(3) .
B37 F40 1.39(3) .
B37 F41 1.37(3) .

loop_
_geom_torsion_atom_site_label_1
_geom_torsion_atom_site_label_2
_geom_torsion_atom_site_label_3
_geom_torsion_atom_site_label_4
_geom_torsion
_geom_torsion_site_symmetry_1
_geom_torsion_site_symmetry_4
Ag1 N3 C4 C5 178.0(18) . .
Ag1 N3 C8 C7 -177.2(17) . .
Ag1 N34 C35 C36 180.0(17) 3_456 .
Ag2 N13 C14 C15 -57(2) . .
Ag2 N13 C16 C17 -57(2) . .
Ag2 N24 C25 C26 58(2) 2_565 .
Ag2 N24 C29 C28 -58(2) 2_565 .
N3 C4 C5 C6 0(4) . .
C4 N3 C8 C7 2(3) . .
C4 C5 C6 C7 0(3) . .
C4 C5 C6 C9 -175(2) . .
C5 C6 C7 C8 1(3) . .
C5 C6 C9 N10 84(3) . .
C6 C7 C8 N3 -2(3) . .
C6 C9 N10 C11 69(2) . .
C6 C9 N10 C15 -56(2) . .
C7 C6 C9 N10 -91(2) . .
C8 N3 C4 C5 -2(3) . .
C9 C6 C7 C8 176(2) . .
C9 N10 C11 C12 172.9(17) . .
C9 N10 C15 C14 -176.2(15) . .
N10 C11 C12 N13 59(2) . .
C11 N10 C15 C14 58(2) . .
C11 C12 N13 Ag2 62.8(18) . .
C11 C12 N13 C14 -59(2) . .
C11 C12 N13 C16 178.8(17) . .
C12 N13 C14 C15 58(2) . .
C12 N13 C16 C17 -169.5(16) . .
N13 C14 C15 N10 -60(2) . .
N13 C16 C17 C18 92(2) . .
N13 C16 C17 C22 -88(2) . .
C14 N13 C16 C17 73(2) . .
C15 N10 C11 C12 -60(2) . .
C16 N13 C14 C15 175.4(19) . .
C16 C17 C18 C19 178.7(19) . .
C16 C17 C22 C21 -177(2) . .
C17 C18 C19 C20 -3(3) . .
C18 C17 C22 C21 3(3) . .
C18 C19 C20 C21 6(3) . .
C18 C19 C20 C23 -174(2) . .
C19 C20 C21 C22 -4(3) . .
C19 C20 C23 N24 100(2) . .
C20 C21 C22 C17 0(3) . .
C20 C23 N24 Ag2 51(2) . 2_565
C20 C23 N24 C25 -68(2) . .
C20 C23 N24 C29 172.5(19) . .
C21 C20 C23 N24 -80(3) . .
C22 C17 C18 C19 -1(3) . .
C23 C20 C21 C22 175.3(19) . .
C23 N24 C25 C26 179.7(19) . .
C23 N24 C29 C28 179(2) . .
N24 C25 C26 N27 58(2) . .
C25 N24 C29 C28 59(3) . .
C25 C26 N27 C28 -56(2) . .
C25 C26 N27 C30 172.6(19) . .
C26 N27 C28 C29 58(2) . .
C26 N27 C30 C31 60(3) . .
N27 C28 C29 N24 -62(3) . .
N27 C30 C31 C32 -96(3) . .
N27 C30 C31 C36 83(3) . .
C28 N27 C30 C31 -67(3) . .
C29 N24 C25 C26 -59(3) . .
C30 N27 C28 C29 -172.3(19) . .
C30 C31 C32 C33 175(2) . .
C30 C31 C36 C35 -177(2) . .
C31 C32 C33 N34 1(3) . .
C32 C31 C36 C35 2(3) . .
C32 C33 N34 Ag1 178.8(16) . 3_456
C32 C33 N34 C35 4(4) . .
C33 N34 C35 C36 -5(4) . .
N34 C35 C36 C31 2(4) . .
C36 C31 C32 C33 -4(3) . .
